data_7032336
loop_
_publ_author_name
'Katayama, Koichi'
'Hirotsu, Masakazu'
'Kinoshita, Isamu'
'Teki, Yoshio'

_publ_section_title
;
 Synthesis, magnetic properties and dynamic behavior of cobalt complexes
 with an anthracene-containing dioxolene ligand.
;
_journal_issue 35
_journal_name_full 'Dalton transactions (Cambridge, England : 2003)'
_journal_page_first 13384
_journal_page_last 13391
_journal_paper_doi 10.1039/c4dt01574f
_journal_volume 43
_journal_year 2014
_chemical_formula_moiety 'C41 H36 Co N4 O2, F6 P, 0.25(C6 H14), 0.3(C H4 O), 0.5(H2 O)'
_chemical_formula_sum 'C42.8 H41.7 Co F6 N4 O2.8 P'
_chemical_formula_weight 860.80
_chemical_name_systematic ' ?'
_space_group_IT_number 2
_symmetry_cell_setting triclinic
_symmetry_space_group_name_Hall '-P 1'
_symmetry_space_group_name_H-M 'P -1'
_atom_sites_solution_hydrogens geom
_atom_sites_solution_primary direct
_atom_sites_solution_secondary difmap
_audit_creation_method SHELXL-97
_cell_angle_alpha 65.548(13)
_cell_angle_beta 82.182(18)
_cell_angle_gamma 77.872(17)
_cell_formula_units_Z 2
_cell_length_a 8.775(3)
_cell_length_b 14.874(4)
_cell_length_c 17.153(5)
_cell_measurement_reflns_used 4842
_cell_measurement_temperature 153
_cell_measurement_theta_max 27.4546
_cell_measurement_theta_min 3.0374
_cell_volume 1989.5(11)
_computing_cell_refinement 'CrystalClear (Rigaku Inc., 2008)'
_computing_data_collection 'CrystalClear (Rigaku Inc., 2008)'
_computing_data_reduction 'CrystalClear (Rigaku Inc., 2008)'
_computing_molecular_graphics 'Ortep-3 for Windows (Farrugia, 1997)'
_computing_publication_material SHELXL97
_computing_structure_refinement 'SHELXL-97 (Sheldrick, 1997)'
_computing_structure_solution 'SIR97 (Altomare <i>et al.</i>,  1999)'
_diffrn_ambient_temperature 153
_diffrn_detector_area_resol_mean 28.5714
_diffrn_measured_fraction_theta_full 0.986
_diffrn_measured_fraction_theta_max 0.963
_diffrn_measurement_details
;
scan:
    Number of images: 360
               Slice: -110.0000 - 70.0000
         Image width: 0.5000
            Exp time: 32.0000
       Rotation axis: Omega
               Omega: 0.0000
                 Chi: 45.0000
                 Phi: 0.0000
                 XTD: 44.9464
              2theta: -20.1284
scan:
    Number of images: 360
               Slice: -110.0000 - 70.0000
         Image width: 0.5000
            Exp time: 32.0000
       Rotation axis: Omega
               Omega: 0.0000
                 Chi: 45.0000
                 Phi: 90.0000
                 XTD: 44.9464
              2theta: -20.1284
;
_diffrn_measurement_device 'Saturn724+ (4x4 bin mode)'
_diffrn_measurement_device_details 'AFC11 (Right): Eulerian 3 circle'
_diffrn_measurement_device_type 'Rigaku AFC11 with Saturn 724+ CCD'
_diffrn_measurement_method \w
_diffrn_radiation_detector CCD
_diffrn_radiation_monochromator 'Graphite Monochromator'
_diffrn_radiation_source 'Rotating Anode'
_diffrn_radiation_type MoK\a
_diffrn_radiation_wavelength 0.710747
_diffrn_reflns_av_R_equivalents 0.0570
_diffrn_reflns_av_unetI/netI 0.0966
_diffrn_reflns_limit_h_max 11
_diffrn_reflns_limit_h_min -11
_diffrn_reflns_limit_k_max 19
_diffrn_reflns_limit_k_min -17
_diffrn_reflns_limit_l_max 22
_diffrn_reflns_limit_l_min -18
_diffrn_reflns_number 16431
_diffrn_reflns_reduction_process 'Lp corrections applied'
_diffrn_reflns_theta_full 25.00
_diffrn_reflns_theta_max 27.38
_diffrn_reflns_theta_min 3.04
_diffrn_source_current 24.0000
_diffrn_source_power 1.2000
_diffrn_source_voltage 50.0000
_exptl_absorpt_coefficient_mu 0.545
_exptl_absorpt_correction_T_max 0.9785
_exptl_absorpt_correction_T_min 0.8450
_exptl_absorpt_correction_type multi-scan
_exptl_absorpt_process_details 'REQAB (Rigaku, 1998)'
_exptl_crystal_colour Purple
_exptl_crystal_density_diffrn 1.437
_exptl_crystal_density_method 'not measured'
_exptl_crystal_description Prism
_exptl_crystal_F_000 889.8
_exptl_crystal_preparation 'Magnetic properties'
_exptl_crystal_recrystallization_method 'Re-crystallisation from solvent: dichloromethane, n-hexane'
_exptl_crystal_size_max 0.32
_exptl_crystal_size_mid 0.08
_exptl_crystal_size_min 0.04
_refine_diff_density_max 0.672
_refine_diff_density_min -0.445
_refine_diff_density_rms 0.088
_refine_ls_extinction_method none
_refine_ls_goodness_of_fit_ref 0.960
_refine_ls_hydrogen_treatment mixed
_refine_ls_matrix_type full
_refine_ls_number_parameters 541
_refine_ls_number_reflns 8729
_refine_ls_number_restraints 0
_refine_ls_restrained_S_all 0.960
_refine_ls_R_factor_all 0.1234
_refine_ls_R_factor_gt 0.0698
_refine_ls_shift/su_max 0.001
_refine_ls_shift/su_mean 0.000
_refine_ls_structure_factor_coef Fsqd
_refine_ls_weighting_details 'calc w=1/[\s^2^(Fo^2^)+(0.1195P)^2^+0.0000P] where P=(Fo^2^+2Fc^2^)/3'
_refine_ls_weighting_scheme calc
_refine_ls_wR_factor_gt 0.1848
_refine_ls_wR_factor_ref 0.2148
_reflns_number_gt 4802
_reflns_number_total 8729
_reflns_threshold_expression >2sigma(I)
_cod_duplicate_entry 7031700
_cod_data_source_file c4dt01574f2.cif
_cod_data_source_block Co-Me3TPA-SQ-An
_cod_depositor_comments
;
The following automatic conversions were performed:

'_exptl_absorpt_correction_type' value 'Multi-scan' changed to
'multi-scan' according to
/usr/data/users/saulius/crontab/automatic-downloads/current/RSC/lib/dictionaries/cif_core.dic
dictionary named 'cif_core.dic' version 2.4.2 from 2011-04-26.

Automatic conversion script
Id: cif_fix_values 2281 2013-09-26 08:29:07Z andrius 
;
_cod_original_cell_volume 1989.5(10)
_cod_original_sg_symbol_H-M P-1
_cod_original_formula_sum 'C42.80 H41.70 Co F6 N4 O2.80 P'
_cod_database_code 7032336

loop_
_symmetry_equiv_pos_as_xyz
'x, y, z'
'-x, -y, -z'

loop_
_atom_site_label
_atom_site_type_symbol
_atom_site_fract_x
_atom_site_fract_y
_atom_site_fract_z
_atom_site_U_iso_or_equiv
_atom_site_adp_type
_atom_site_occupancy
_atom_site_symmetry_multiplicity
_atom_site_calc_flag
_atom_site_refinement_flags
_atom_site_disorder_assembly
_atom_site_disorder_group
C1 C 0.1828(5) 0.2241(3) 0.7290(2) 0.0383(9) Uani 1 1 d . . .
C2 C 0.1221(4) 0.3035(3) 0.6489(2) 0.0365(9) Uani 1 1 d . . .
C3 C 0.0586(5) 0.2758(3) 0.5927(2) 0.0363(9) Uani 1 1 d . . .
H3 H 0.0209 0.3263 0.5401 0.044 Uiso 1 1 calc R . .
C4 C 0.0498(4) 0.1774(3) 0.6121(2) 0.0367(9) Uani 1 1 d . . .
C5 C 0.1079(5) 0.1018(3) 0.6904(3) 0.0469(11) Uani 1 1 d . . .
H5 H 0.1007 0.0340 0.7041 0.056 Uiso 1 1 calc R . .
C6 C 0.1742(5) 0.1246(3) 0.7468(3) 0.0442(10) Uani 1 1 d . . .
H6 H 0.2144 0.0724 0.7980 0.053 Uiso 1 1 calc R . .
C7 C -0.0227(5) 0.1514(3) 0.5515(2) 0.0366(9) Uani 1 1 d . . .
C8 C -0.1755(5) 0.1289(3) 0.5710(3) 0.0389(9) Uani 1 1 d . . .
C9 C -0.2613(5) 0.1233(3) 0.6492(3) 0.0466(10) Uani 1 1 d . . .
H9 H -0.2148 0.1349 0.6904 0.056 Uiso 1 1 calc R . .
C10 C -0.4071(6) 0.1018(4) 0.6660(3) 0.0610(13) Uani 1 1 d . . .
H10 H -0.4627 0.0999 0.7181 0.073 Uiso 1 1 calc R . .
C11 C -0.4783(6) 0.0820(4) 0.6065(3) 0.0592(13) Uani 1 1 d . . .
H11 H -0.5798 0.0649 0.6196 0.071 Uiso 1 1 calc R . .
C12 C -0.4023(5) 0.0875(3) 0.5320(3) 0.0523(12) Uani 1 1 d . . .
H12 H -0.4529 0.0762 0.4922 0.063 Uiso 1 1 calc R . .
C13 C -0.2478(5) 0.1099(3) 0.5102(3) 0.0430(10) Uani 1 1 d . . .
C14 C -0.1698(5) 0.1142(3) 0.4341(3) 0.0468(11) Uani 1 1 d . . .
H14 H -0.2208 0.1040 0.3937 0.056 Uiso 1 1 calc R . .
C15 C -0.0167(5) 0.1332(3) 0.4149(3) 0.0430(10) Uani 1 1 d . . .
C16 C 0.0670(6) 0.1348(3) 0.3367(3) 0.0498(11) Uani 1 1 d . . .
H16 H 0.0173 0.1237 0.2964 0.060 Uiso 1 1 calc R . .
C17 C 0.2153(6) 0.1520(3) 0.3194(3) 0.0561(12) Uani 1 1 d . . .
H17 H 0.2692 0.1528 0.2672 0.067 Uiso 1 1 calc R . .
C18 C 0.2900(6) 0.1687(3) 0.3784(3) 0.0536(12) Uani 1 1 d . . .
H18 H 0.3950 0.1796 0.3659 0.064 Uiso 1 1 calc R . .
C19 C 0.2144(5) 0.1695(3) 0.4535(3) 0.0445(10) Uani 1 1 d . . .
H19 H 0.2675 0.1818 0.4919 0.053 Uiso 1 1 calc R . .
C20 C 0.0580(5) 0.1521(3) 0.4750(3) 0.0381(9) Uani 1 1 d . . .
C21 C 0.1831(5) 0.6024(3) 0.7413(3) 0.0458(10) Uani 1 1 d . . .
H21A H 0.1064 0.6632 0.7374 0.055 Uiso 1 1 calc R . .
H21B H 0.2861 0.6231 0.7199 0.055 Uiso 1 1 calc R . .
C22 C 0.1923(5) 0.5294(3) 0.8353(3) 0.0464(11) Uani 1 1 d . . .
C23 C 0.1617(7) 0.5643(4) 0.8983(3) 0.0608(13) Uani 1 1 d . . .
H23 H 0.1220 0.6331 0.8856 0.073 Uiso 1 1 calc R . .
C24 C 0.1896(8) 0.4982(5) 0.9803(3) 0.0808(18) Uani 1 1 d . . .
H24 H 0.1688 0.5210 1.0255 0.097 Uiso 1 1 calc R . .
C25 C 0.2468(7) 0.3997(5) 0.9981(3) 0.0700(16) Uani 1 1 d . . .
H25 H 0.2698 0.3541 1.0551 0.084 Uiso 1 1 calc R . .
C26 C 0.2709(6) 0.3672(3) 0.9324(3) 0.0521(12) Uani 1 1 d . . .
C27 C 0.3358(7) 0.2596(4) 0.9500(3) 0.0678(16) Uani 1 1 d . . .
H27A H 0.3440 0.2492 0.8967 0.102 Uiso 1 1 calc R . .
H27B H 0.2664 0.2169 0.9922 0.102 Uiso 1 1 calc R . .
H27C H 0.4395 0.2423 0.9726 0.102 Uiso 1 1 calc R . .
C28 C 0.2248(5) 0.5955(3) 0.6007(2) 0.0428(10) Uani 1 1 d . . .
H28A H 0.2198 0.6689 0.5787 0.051 Uiso 1 1 calc R . .
H28B H 0.1759 0.5811 0.5594 0.051 Uiso 1 1 calc R . .
C29 C 0.3914(5) 0.5448(3) 0.6083(3) 0.0446(10) Uani 1 1 d . . .
C30 C 0.5080(6) 0.5918(4) 0.5527(3) 0.0593(13) Uani 1 1 d . . .
H30 H 0.4850 0.6582 0.5107 0.071 Uiso 1 1 calc R . .
C31 C 0.6575(6) 0.5390(5) 0.5604(3) 0.0713(16) Uani 1 1 d . . .
H31 H 0.7398 0.5682 0.5225 0.086 Uiso 1 1 calc R . .
C32 C 0.6876(6) 0.4450(5) 0.6222(4) 0.0659(15) Uani 1 1 d . . .
H32 H 0.7915 0.4091 0.6283 0.079 Uiso 1 1 calc R . .
C33 C 0.5681(5) 0.4011(4) 0.6762(3) 0.0528(12) Uani 1 1 d . . .
C34 C 0.5955(6) 0.3001(4) 0.7471(4) 0.0679(15) Uani 1 1 d . . .
H34A H 0.4959 0.2836 0.7778 0.102 Uiso 1 1 calc R . .
H34B H 0.6662 0.3000 0.7867 0.102 Uiso 1 1 calc R . .
H34C H 0.6425 0.2503 0.7234 0.102 Uiso 1 1 calc R . .
C35 C -0.0324(5) 0.5837(3) 0.6743(3) 0.0455(11) Uani 1 1 d . . .
H35A H -0.0527 0.5733 0.6234 0.055 Uiso 1 1 calc R . .
H35B H -0.0702 0.6552 0.6635 0.055 Uiso 1 1 calc R . .
C36 C -0.1210(5) 0.5204(3) 0.7507(2) 0.0408(10) Uani 1 1 d . . .
C37 C -0.2670(5) 0.5602(4) 0.7741(3) 0.0513(11) Uani 1 1 d . . .
H37 H -0.3072 0.6295 0.7452 0.062 Uiso 1 1 calc R . .
C38 C -0.3560(6) 0.4980(4) 0.8407(3) 0.0582(13) Uani 1 1 d . . .
H38 H -0.4584 0.5228 0.8573 0.070 Uiso 1 1 calc R . .
C39 C -0.2880(6) 0.3985(4) 0.8814(3) 0.0598(13) Uani 1 1 d . . .
H39 H -0.3456 0.3541 0.9266 0.072 Uiso 1 1 calc R . .
C40 C -0.1396(6) 0.3623(3) 0.8581(3) 0.0480(11) Uani 1 1 d . . .
C41 C -0.0650(7) 0.2554(4) 0.9030(3) 0.0689(16) Uani 1 1 d . . .
H41A H 0.0402 0.2444 0.8771 0.103 Uiso 1 1 calc R . .
H41B H -0.1279 0.2114 0.8973 0.103 Uiso 1 1 calc R . .
H41C H -0.0584 0.2403 0.9638 0.103 Uiso 1 1 calc R . .
C42 C 0.436(2) -0.0157(9) 0.0449(9) 0.101(5) Uani 0.50 1 d P . 1
H42A H 0.4761 -0.0831 0.0875 0.121 Uiso 0.50 1 calc PR . 1
H42B H 0.4269 0.0330 0.0716 0.121 Uiso 0.50 1 calc PR . 1
C43 C 0.2915(15) -0.0148(6) 0.0217(5) 0.109(4) Uani 0.50 1 d P A 1
H43A H 0.2915 -0.0804 0.0198 0.131 Uiso 0.50 1 calc PR A 1
H43B H 0.2760 0.0370 -0.0372 0.131 Uiso 0.50 1 calc PR A 1
C44 C 0.135(2) 0.0077(10) 0.0872(8) 0.121(7) Uani 0.50 1 d P A 1
H44A H 0.0381 0.0057 0.0655 0.182 Uiso 0.50 1 calc PR A 1
H44B H 0.1296 0.0739 0.0876 0.182 Uiso 0.50 1 calc PR A 1
H44C H 0.1468 -0.0437 0.1456 0.182 Uiso 0.50 1 calc PR A 1
N1 N 0.1376(4) 0.5601(2) 0.6855(2) 0.0371(8) Uani 1 1 d . . .
N2 N 0.2433(4) 0.4310(3) 0.8504(2) 0.0420(8) Uani 1 1 d . . .
N3 N 0.4187(4) 0.4517(3) 0.6689(2) 0.0423(8) Uani 1 1 d . . .
N4 N -0.0540(4) 0.4238(3) 0.7910(2) 0.0416(8) Uani 1 1 d . . .
O1 O 0.2404(3) 0.2521(2) 0.77845(17) 0.0435(7) Uani 1 1 d . . .
O2 O 0.1276(3) 0.3941(2) 0.63568(16) 0.0416(7) Uani 1 1 d . . .
C45 C 0.2915(15) -0.0148(6) 0.0217(5) 0.109(4) Uani 0.30 1 d P B 2
O3 O 0.359(2) -0.0529(17) 0.1021(9) 0.140(10) Uani 0.30 1 d P B 2
O4 O 0.1414(14) 0.0679(9) 0.1317(6) 0.133(4) Uani 0.50 1 d P C 3
F1 F 0.5878(5) 0.2686(3) 0.2176(2) 0.1024(12) Uani 1 1 d . . .
F2 F 0.6500(5) 0.2896(3) 0.0802(2) 0.1193(17) Uani 1 1 d . . .
F3 F 0.6811(7) 0.1282(4) 0.1181(3) 0.156(2) Uani 1 1 d . . .
F4 F 0.6220(4) 0.1061(2) 0.2553(2) 0.0918(12) Uani 1 1 d . . .
F5 F 0.8108(4) 0.1921(3) 0.1821(3) 0.1120(15) Uani 1 1 d . . .
F6 F 0.4577(4) 0.2068(3) 0.1547(2) 0.1186(17) Uani 1 1 d . . .
P1 P 0.63569(16) 0.19827(10) 0.16782(7) 0.0561(4) Uani 1 1 d . . .
Co1 Co 0.20325(7) 0.40239(4) 0.74273(3) 0.0403(2) Uani 1 1 d . . .

loop_
_atom_site_aniso_label
_atom_site_aniso_U_11
_atom_site_aniso_U_22
_atom_site_aniso_U_33
_atom_site_aniso_U_23
_atom_site_aniso_U_13
_atom_site_aniso_U_12
C1 0.032(2) 0.036(2) 0.046(2) -0.0161(16) -0.0054(16) -0.0022(17)
C2 0.030(2) 0.038(2) 0.043(2) -0.0178(16) -0.0028(15) -0.0060(17)
C3 0.032(2) 0.038(2) 0.042(2) -0.0187(16) -0.0023(15) -0.0077(17)
C4 0.027(2) 0.041(2) 0.048(2) -0.0216(16) -0.0043(15) -0.0078(17)
C5 0.040(3) 0.039(2) 0.062(3) -0.0195(19) -0.0113(19) -0.0055(19)
C6 0.047(3) 0.037(2) 0.048(2) -0.0143(17) -0.0129(18) -0.0050(19)
C7 0.035(2) 0.029(2) 0.049(2) -0.0195(16) -0.0060(16) -0.0014(16)
C8 0.032(2) 0.034(2) 0.055(2) -0.0214(17) -0.0052(17) -0.0045(17)
C9 0.037(2) 0.046(2) 0.064(3) -0.029(2) -0.0014(19) -0.008(2)
C10 0.045(3) 0.067(3) 0.078(3) -0.037(3) 0.010(2) -0.016(2)
C11 0.032(3) 0.061(3) 0.088(4) -0.032(3) -0.001(2) -0.013(2)
C12 0.039(3) 0.041(2) 0.083(3) -0.025(2) -0.017(2) -0.009(2)
C13 0.042(3) 0.033(2) 0.057(2) -0.0197(17) -0.0105(18) -0.0027(18)
C14 0.051(3) 0.038(2) 0.058(3) -0.0248(19) -0.018(2) -0.002(2)
C15 0.049(3) 0.034(2) 0.047(2) -0.0193(17) -0.0087(18) -0.0003(19)
C16 0.060(3) 0.040(2) 0.053(2) -0.0254(19) -0.008(2) 0.002(2)
C17 0.064(3) 0.046(3) 0.053(3) -0.022(2) 0.004(2) 0.000(2)
C18 0.040(3) 0.050(3) 0.060(3) -0.018(2) 0.001(2) 0.001(2)
C19 0.036(2) 0.041(2) 0.055(2) -0.0192(18) -0.0043(18) -0.0019(18)
C20 0.033(2) 0.029(2) 0.053(2) -0.0181(16) -0.0039(16) -0.0013(16)
C21 0.052(3) 0.036(2) 0.054(2) -0.0218(18) -0.0024(19) -0.008(2)
C22 0.043(3) 0.051(3) 0.052(2) -0.0256(19) -0.0033(18) -0.011(2)
C23 0.078(4) 0.055(3) 0.059(3) -0.032(2) -0.003(2) -0.011(3)
C24 0.108(5) 0.086(5) 0.057(3) -0.036(3) -0.008(3) -0.018(4)
C25 0.077(4) 0.085(4) 0.050(3) -0.025(3) -0.018(2) -0.011(3)
C26 0.054(3) 0.051(3) 0.052(2) -0.018(2) -0.018(2) -0.008(2)
C27 0.077(4) 0.059(3) 0.069(3) -0.021(2) -0.032(3) -0.006(3)
C28 0.037(2) 0.042(2) 0.048(2) -0.0168(17) -0.0030(17) -0.0071(18)
C29 0.035(2) 0.059(3) 0.050(2) -0.032(2) 0.0011(17) -0.010(2)
C30 0.048(3) 0.086(4) 0.054(3) -0.034(2) 0.007(2) -0.027(3)
C31 0.039(3) 0.123(5) 0.073(3) -0.055(3) 0.009(2) -0.031(3)
C32 0.029(3) 0.107(5) 0.088(4) -0.070(3) -0.001(2) -0.004(3)
C33 0.037(3) 0.066(3) 0.076(3) -0.050(2) -0.012(2) 0.000(2)
C34 0.046(3) 0.068(3) 0.105(4) -0.055(3) -0.025(3) 0.017(2)
C35 0.030(2) 0.047(2) 0.047(2) -0.0086(18) -0.0009(16) -0.0025(18)
C36 0.032(2) 0.048(2) 0.045(2) -0.0206(17) -0.0038(16) -0.0067(18)
C37 0.041(3) 0.056(3) 0.059(3) -0.026(2) 0.0009(19) -0.009(2)
C38 0.039(3) 0.078(4) 0.066(3) -0.038(3) 0.006(2) -0.013(2)
C39 0.053(3) 0.079(4) 0.055(3) -0.030(2) 0.011(2) -0.027(3)
C40 0.050(3) 0.055(3) 0.044(2) -0.0206(19) 0.0023(18) -0.022(2)
C41 0.078(4) 0.060(3) 0.059(3) -0.012(2) 0.004(3) -0.020(3)
C42 0.158(16) 0.035(6) 0.106(10) -0.042(7) -0.046(10) 0.046(8)
C43 0.199(12) 0.072(5) 0.074(5) -0.041(4) 0.029(6) -0.059(7)
C44 0.24(2) 0.089(10) 0.064(7) -0.039(7) 0.076(10) -0.121(13)
N1 0.0300(18) 0.0374(18) 0.0443(17) -0.0164(13) 0.0003(13) -0.0079(14)
N2 0.044(2) 0.042(2) 0.0449(18) -0.0202(14) -0.0085(14) -0.0066(16)
N3 0.0315(19) 0.051(2) 0.055(2) -0.0320(16) -0.0053(14) -0.0049(16)
N4 0.036(2) 0.047(2) 0.0444(18) -0.0177(15) -0.0030(14) -0.0112(16)
O1 0.0431(18) 0.0398(16) 0.0507(16) -0.0195(12) -0.0163(13) -0.0019(13)
O2 0.0473(18) 0.0361(15) 0.0452(15) -0.0176(11) -0.0092(12) -0.0079(13)
C45 0.199(12) 0.072(5) 0.074(5) -0.041(4) 0.029(6) -0.059(7)
O3 0.110(15) 0.22(2) 0.045(8) 0.009(10) -0.012(8) -0.071(15)
O4 0.145(10) 0.149(10) 0.063(5) -0.003(6) 0.038(6) -0.049(8)
F1 0.123(3) 0.086(3) 0.100(3) -0.046(2) 0.017(2) -0.016(2)
F2 0.127(3) 0.143(3) 0.0532(18) 0.019(2) -0.0145(19) -0.068(3)
F3 0.197(6) 0.182(5) 0.152(4) -0.127(4) 0.051(4) -0.077(4)
F4 0.086(3) 0.069(2) 0.085(2) 0.0031(17) -0.0097(18) -0.0082(18)
F5 0.049(2) 0.149(4) 0.115(3) -0.027(2) -0.0129(19) -0.018(2)
F6 0.070(3) 0.154(4) 0.091(2) 0.011(2) -0.0257(19) -0.047(2)
P1 0.0534(8) 0.0637(8) 0.0450(6) -0.0149(6) -0.0014(5) -0.0123(6)
Co1 0.0389(4) 0.0387(3) 0.0478(3) -0.0202(2) -0.0102(2) -0.0045(2)

loop_
_atom_type_symbol
_atom_type_description
_atom_type_scat_dispersion_real
_atom_type_scat_dispersion_imag
_atom_type_scat_source
C C 0.0033 0.0016 'International Tables Vol C Tables 4.2.6.8 and 6.1.1.4'
H H 0.0000 0.0000 'International Tables Vol C Tables 4.2.6.8 and 6.1.1.4'
N N 0.0061 0.0033 'International Tables Vol C Tables 4.2.6.8 and 6.1.1.4'
O O 0.0106 0.0060 'International Tables Vol C Tables 4.2.6.8 and 6.1.1.4'
F F 0.0171 0.0103 'International Tables Vol C Tables 4.2.6.8 and 6.1.1.4'
P P 0.1023 0.0942 'International Tables Vol C Tables 4.2.6.8 and 6.1.1.4'
Co Co 0.3494 0.9721 'International Tables Vol C Tables 4.2.6.8 and 6.1.1.4'

loop_
_geom_angle_atom_site_label_1
_geom_angle_atom_site_label_2
_geom_angle_atom_site_label_3
_geom_angle
_geom_angle_site_symmetry_1
_geom_angle_site_symmetry_3
O1 C1 C6 124.5(3) . .
O1 C1 C2 116.5(3) . .
C6 C1 C2 119.1(3) . .
O2 C2 C3 124.2(3) . .
O2 C2 C1 117.6(3) . .
C3 C2 C1 118.3(4) . .
C4 C3 C2 121.5(3) . .
C4 C3 H3 119.2 . .
C2 C3 H3 119.2 . .
C3 C4 C5 119.2(4) . .
C3 C4 C7 119.9(3) . .
C5 C4 C7 120.9(3) . .
C6 C5 C4 121.5(4) . .
C6 C5 H5 119.2 . .
C4 C5 H5 119.2 . .
C5 C6 C1 120.3(3) . .
C5 C6 H6 119.9 . .
C1 C6 H6 119.9 . .
C20 C7 C8 120.0(4) . .
C20 C7 C4 120.6(4) . .
C8 C7 C4 119.3(4) . .
C7 C8 C9 122.6(4) . .
C7 C8 C13 119.1(4) . .
C9 C8 C13 118.3(4) . .
C10 C9 C8 121.3(4) . .
C10 C9 H9 119.3 . .
C8 C9 H9 119.3 . .
C9 C10 C11 120.6(5) . .
C9 C10 H10 119.7 . .
C11 C10 H10 119.7 . .
C12 C11 C10 119.9(4) . .
C12 C11 H11 120.0 . .
C10 C11 H11 120.0 . .
C11 C12 C13 122.4(4) . .
C11 C12 H12 118.8 . .
C13 C12 H12 118.8 . .
C14 C13 C12 122.0(4) . .
C14 C13 C8 120.5(4) . .
C12 C13 C8 117.5(4) . .
C13 C14 C15 121.2(4) . .
C13 C14 H14 119.4 . .
C15 C14 H14 119.4 . .
C14 C15 C16 121.5(4) . .
C14 C15 C20 119.2(4) . .
C16 C15 C20 119.3(4) . .
C17 C16 C15 120.9(4) . .
C17 C16 H16 119.5 . .
C15 C16 H16 119.5 . .
C16 C17 C18 120.1(5) . .
C16 C17 H17 120.0 . .
C18 C17 H17 120.0 . .
C19 C18 C17 121.4(5) . .
C19 C18 H18 119.3 . .
C17 C18 H18 119.3 . .
C18 C19 C20 121.0(4) . .
C18 C19 H19 119.5 . .
C20 C19 H19 119.5 . .
C7 C20 C19 122.7(4) . .
C7 C20 C15 120.0(4) . .
C19 C20 C15 117.3(4) . .
N1 C21 C22 113.4(3) . .
N1 C21 H21A 108.9 . .
C22 C21 H21A 108.9 . .
N1 C21 H21B 108.9 . .
C22 C21 H21B 108.9 . .
H21A C21 H21B 107.7 . .
C23 C22 N2 123.2(4) . .
C23 C22 C21 120.1(4) . .
N2 C22 C21 116.5(4) . .
C22 C23 C24 118.2(5) . .
C22 C23 H23 120.9 . .
C24 C23 H23 120.9 . .
C23 C24 C25 120.7(6) . .
C23 C24 H24 119.7 . .
C25 C24 H24 119.7 . .
C24 C25 C26 118.9(5) . .
C24 C25 H25 120.5 . .
C26 C25 H25 120.5 . .
N2 C26 C25 121.7(5) . .
N2 C26 C27 118.2(4) . .
C25 C26 C27 120.1(4) . .
C26 C27 H27A 109.5 . .
C26 C27 H27B 109.5 . .
H27A C27 H27B 109.5 . .
C26 C27 H27C 109.5 . .
H27A C27 H27C 109.5 . .
H27B C27 H27C 109.5 . .
N1 C28 C29 110.5(3) . .
N1 C28 H28A 109.5 . .
C29 C28 H28A 109.5 . .
N1 C28 H28B 109.5 . .
C29 C28 H28B 109.5 . .
H28A C28 H28B 108.1 . .
N3 C29 C30 123.1(4) . .
N3 C29 C28 116.1(4) . .
C30 C29 C28 120.7(4) . .
C31 C30 C29 117.8(5) . .
C31 C30 H30 121.1 . .
C29 C30 H30 121.1 . .
C32 C31 C30 119.9(5) . .
C32 C31 H31 120.1 . .
C30 C31 H31 120.1 . .
C31 C32 C33 120.4(5) . .
C31 C32 H32 119.8 . .
C33 C32 H32 119.8 . .
N3 C33 C32 120.6(5) . .
N3 C33 C34 116.8(4) . .
C32 C33 C34 122.6(5) . .
C33 C34 H34A 109.5 . .
C33 C34 H34B 109.5 . .
H34A C34 H34B 109.5 . .
C33 C34 H34C 109.5 . .
H34A C34 H34C 109.5 . .
H34B C34 H34C 109.5 . .
N1 C35 C36 112.3(3) . .
N1 C35 H35A 109.1 . .
C36 C35 H35A 109.1 . .
N1 C35 H35B 109.1 . .
C36 C35 H35B 109.1 . .
H35A C35 H35B 107.9 . .
N4 C36 C37 123.5(4) . .
N4 C36 C35 116.7(4) . .
C37 C36 C35 119.7(4) . .
C36 C37 C38 119.5(4) . .
C36 C37 H37 120.3 . .
C38 C37 H37 120.3 . .
C39 C38 C37 117.0(5) . .
C39 C38 H38 121.5 . .
C37 C38 H38 121.5 . .
C40 C39 C38 121.7(4) . .
C40 C39 H39 119.1 . .
C38 C39 H39 119.1 . .
C39 C40 N4 120.8(4) . .
C39 C40 C41 121.8(4) . .
N4 C40 C41 117.3(4) . .
C40 C41 H41A 109.5 . .
C40 C41 H41B 109.5 . .
H41A C41 H41B 109.5 . .
C40 C41 H41C 109.5 . .
H41A C41 H41C 109.5 . .
H41B C41 H41C 109.5 . .
C43 C42 C42 109.8(14) . 2_655
C43 C42 H42A 109.7 . .
C42 C42 H42A 109.7 2_655 .
C43 C42 H42B 109.7 . .
C42 C42 H42B 109.7 2_655 .
H42A C42 H42B 108.2 . .
C42 C43 C44 116.0(10) . .
C42 C43 H43A 108.3 . .
C44 C43 H43A 108.3 . .
C42 C43 H43B 108.3 . .
C44 C43 H43B 108.3 . .
H43A C43 H43B 107.4 . .
C43 C44 H44A 109.5 . .
C43 C44 H44B 109.5 . .
H44A C44 H44B 109.5 . .
C43 C44 H44C 109.5 . .
H44A C44 H44C 109.5 . .
H44B C44 H44C 109.5 . .
C21 N1 C35 112.7(4) . .
C21 N1 C28 110.2(3) . .
C35 N1 C28 110.4(3) . .
C21 N1 Co1 108.1(2) . .
C35 N1 Co1 108.2(2) . .
C28 N1 Co1 107.1(3) . .
C26 N2 C22 117.1(4) . .
C26 N2 Co1 130.4(3) . .
C22 N2 Co1 110.1(2) . .
C29 N3 C33 118.2(4) . .
C29 N3 Co1 112.3(3) . .
C33 N3 Co1 129.5(3) . .
C36 N4 C40 117.4(4) . .
C36 N4 Co1 109.5(2) . .
C40 N4 Co1 132.4(3) . .
C1 O1 Co1 114.0(2) . .
C2 O2 Co1 111.3(2) . .
F3 P1 F2 88.2(3) . .
F3 P1 F5 92.0(3) . .
F2 P1 F5 89.5(2) . .
F3 P1 F1 179.3(3) . .
F2 P1 F1 91.8(2) . .
F5 P1 F1 88.8(3) . .
F3 P1 F4 91.3(3) . .
F2 P1 F4 179.5(3) . .
F5 P1 F4 90.4(2) . .
F1 P1 F4 88.7(2) . .
F3 P1 F6 89.7(3) . .
F2 P1 F6 90.40(19) . .
F5 P1 F6 178.3(3) . .
F1 P1 F6 89.5(3) . .
F4 P1 F6 89.68(19) . .
O1 Co1 O2 79.54(10) . .
O1 Co1 N1 168.15(11) . .
O2 Co1 N1 88.91(12) . .
O1 Co1 N2 107.86(12) . .
O2 Co1 N2 169.57(13) . .
N1 Co1 N2 83.26(13) . .
O1 Co1 N3 105.27(13) . .
O2 Co1 N3 90.28(12) . .
N1 Co1 N3 77.18(13) . .
N2 Co1 N3 94.67(13) . .
O1 Co1 N4 98.61(12) . .
O2 Co1 N4 88.14(12) . .
N1 Co1 N4 78.21(12) . .
N2 Co1 N4 83.53(13) . .
N3 Co1 N4 155.37(13) . .

loop_
_geom_bond_atom_site_label_1
_geom_bond_atom_site_label_2
_geom_bond_distance
_geom_bond_site_symmetry_2
C1 O1 1.283(5) .
C1 C6 1.398(6) .
C1 C2 1.469(5) .
C2 O2 1.281(5) .
C2 C3 1.408(5) .
C3 C4 1.377(6) .
C3 H3 0.9500 .
C4 C5 1.423(5) .
C4 C7 1.501(5) .
C5 C6 1.377(6) .
C5 H5 0.9500 .
C6 H6 0.9500 .
C7 C20 1.401(6) .
C7 C8 1.413(6) .
C8 C9 1.426(6) .
C8 C13 1.438(6) .
C9 C10 1.347(6) .
C9 H9 0.9500 .
C10 C11 1.421(7) .
C10 H10 0.9500 .
C11 C12 1.337(7) .
C11 H11 0.9500 .
C12 C13 1.427(6) .
C12 H12 0.9500 .
C13 C14 1.372(6) .
C14 C15 1.399(6) .
C14 H14 0.9500 .
C15 C16 1.434(6) .
C15 C20 1.439(5) .
C16 C17 1.348(7) .
C16 H16 0.9500 .
C17 C18 1.404(7) .
C17 H17 0.9500 .
C18 C19 1.371(7) .
C18 H18 0.9500 .
C19 C20 1.421(6) .
C19 H19 0.9500 .
C21 N1 1.477(5) .
C21 C22 1.528(6) .
C21 H21A 0.9900 .
C21 H21B 0.9900 .
C22 C23 1.356(7) .
C22 N2 1.360(6) .
C23 C24 1.361(7) .
C23 H23 0.9500 .
C24 C25 1.361(8) .
C24 H24 0.9500 .
C25 C26 1.376(7) .
C25 H25 0.9500 .
C26 N2 1.352(5) .
C26 C27 1.497(7) .
C27 H27A 0.9800 .
C27 H27B 0.9800 .
C27 H27C 0.9800 .
C28 N1 1.486(5) .
C28 C29 1.494(6) .
C28 H28A 0.9900 .
C28 H28B 0.9900 .
C29 N3 1.339(5) .
C29 C30 1.389(6) .
C30 C31 1.372(8) .
C30 H30 0.9500 .
C31 C32 1.357(8) .
C31 H31 0.9500 .
C32 C33 1.381(7) .
C32 H32 0.9500 .
C33 N3 1.360(6) .
C33 C34 1.486(7) .
C34 H34A 0.9800 .
C34 H34B 0.9800 .
C34 H34C 0.9800 .
C35 N1 1.479(5) .
C35 C36 1.489(5) .
C35 H35A 0.9900 .
C35 H35B 0.9900 .
C36 N4 1.350(5) .
C36 C37 1.375(6) .
C37 C38 1.399(6) .
C37 H37 0.9500 .
C38 C39 1.386(7) .
C38 H38 0.9500 .
C39 C40 1.374(7) .
C39 H39 0.9500 .
C40 N4 1.381(5) .
C40 C41 1.496(7) .
C41 H41A 0.9800 .
C41 H41B 0.9800 .
C41 H41C 0.9800 .
C42 C43 1.375(18) .
C42 C42 1.74(3) 2_655
C42 H42A 0.9900 .
C42 H42B 0.9900 .
C43 C44 1.722(19) .
C43 H43A 0.9900 .
C43 H43B 0.9900 .
C44 H44A 0.9800 .
C44 H44B 0.9800 .
C44 H44C 0.9800 .
N1 Co1 2.116(3) .
N2 Co1 2.146(3) .
N3 Co1 2.209(4) .
N4 Co1 2.300(4) .
O1 Co1 2.023(3) .
O2 Co1 2.093(3) .
F1 P1 1.568(4) .
F2 P1 1.565(3) .
F3 P1 1.563(5) .
F4 P1 1.569(3) .
F5 P1 1.567(4) .
F6 P1 1.579(4) .

loop_
_geom_torsion_atom_site_label_1
_geom_torsion_atom_site_label_2
_geom_torsion_atom_site_label_3
_geom_torsion_atom_site_label_4
_geom_torsion
_geom_torsion_site_symmetry_1
O1 C1 C2 O2 -1.7(6) .
C6 C1 C2 O2 178.1(4) .
O1 C1 C2 C3 179.7(4) .
C6 C1 C2 C3 -0.5(6) .
O2 C2 C3 C4 -177.2(4) .
C1 C2 C3 C4 1.3(6) .
C2 C3 C4 C5 -0.7(6) .
C2 C3 C4 C7 178.3(4) .
C3 C4 C5 C6 -0.7(7) .
C7 C4 C5 C6 -179.8(4) .
C4 C5 C6 C1 1.5(7) .
O1 C1 C6 C5 178.9(4) .
C2 C1 C6 C5 -0.8(7) .
C3 C4 C7 C20 75.1(5) .
C5 C4 C7 C20 -105.9(5) .
C3 C4 C7 C8 -103.1(4) .
C5 C4 C7 C8 75.9(5) .
C20 C7 C8 C9 177.5(4) .
C4 C7 C8 C9 -4.3(6) .
C20 C7 C8 C13 -1.8(6) .
C4 C7 C8 C13 176.4(3) .
C7 C8 C9 C10 179.9(4) .
C13 C8 C9 C10 -0.8(6) .
C8 C9 C10 C11 1.4(7) .
C9 C10 C11 C12 -2.0(8) .
C10 C11 C12 C13 2.0(7) .
C11 C12 C13 C14 179.2(5) .
C11 C12 C13 C8 -1.4(6) .
C7 C8 C13 C14 -0.4(6) .
C9 C8 C13 C14 -179.8(4) .
C7 C8 C13 C12 -179.9(3) .
C9 C8 C13 C12 0.7(6) .
C12 C13 C14 C15 -178.1(4) .
C8 C13 C14 C15 2.5(6) .
C13 C14 C15 C16 178.1(4) .
C13 C14 C15 C20 -2.2(6) .
C14 C15 C16 C17 -179.1(4) .
C20 C15 C16 C17 1.2(6) .
C15 C16 C17 C18 0.0(7) .
C16 C17 C18 C19 -1.0(7) .
C17 C18 C19 C20 0.8(7) .
C8 C7 C20 C19 -176.9(4) .
C4 C7 C20 C19 4.9(6) .
C8 C7 C20 C15 2.1(6) .
C4 C7 C20 C15 -176.1(3) .
C18 C19 C20 C7 179.4(4) .
C18 C19 C20 C15 0.3(6) .
C14 C15 C20 C7 -0.1(6) .
C16 C15 C20 C7 179.6(4) .
C14 C15 C20 C19 179.0(4) .
C16 C15 C20 C19 -1.3(6) .
N1 C21 C22 C23 -149.9(4) .
N1 C21 C22 N2 34.9(6) .
N2 C22 C23 C24 2.7(8) .
C21 C22 C23 C24 -172.1(5) .
C22 C23 C24 C25 0.1(9) .
C23 C24 C25 C26 -2.3(9) .
C24 C25 C26 N2 1.9(8) .
C24 C25 C26 C27 179.2(5) .
N1 C28 C29 N3 30.6(5) .
N1 C28 C29 C30 -151.8(4) .
N3 C29 C30 C31 0.6(7) .
C28 C29 C30 C31 -176.8(4) .
C29 C30 C31 C32 -1.4(8) .
C30 C31 C32 C33 1.5(8) .
C31 C32 C33 N3 -0.7(7) .
C31 C32 C33 C34 -177.5(5) .
N1 C35 C36 N4 -38.0(5) .
N1 C35 C36 C37 145.3(4) .
N4 C36 C37 C38 -2.7(7) .
C35 C36 C37 C38 173.8(4) .
C36 C37 C38 C39 1.8(7) .
C37 C38 C39 C40 0.5(7) .
C38 C39 C40 N4 -2.0(7) .
C38 C39 C40 C41 179.0(5) .
C42 C42 C43 C44 -154.0(10) 2_655
C22 C21 N1 C35 93.8(4) .
C22 C21 N1 C28 -142.5(4) .
C22 C21 N1 Co1 -25.8(4) .
C36 C35 N1 C21 -76.7(4) .
C36 C35 N1 C28 159.6(4) .
C36 C35 N1 Co1 42.8(4) .
C29 C28 N1 C21 73.1(4) .
C29 C28 N1 C35 -161.8(4) .
C29 C28 N1 Co1 -44.3(4) .
C25 C26 N2 C22 0.8(7) .
C27 C26 N2 C22 -176.6(4) .
C25 C26 N2 Co1 -159.7(4) .
C27 C26 N2 Co1 23.0(6) .
C23 C22 N2 C26 -3.1(7) .
C21 C22 N2 C26 171.9(4) .
C23 C22 N2 Co1 161.1(4) .
C21 C22 N2 Co1 -23.9(5) .
C30 C29 N3 C33 0.2(6) .
C28 C29 N3 C33 177.6(4) .
C30 C29 N3 Co1 -178.9(3) .
C28 C29 N3 Co1 -1.4(5) .
C32 C33 N3 C29 -0.1(6) .
C34 C33 N3 C29 176.8(4) .
C32 C33 N3 Co1 178.7(3) .
C34 C33 N3 Co1 -4.3(6) .
C37 C36 N4 C40 1.2(6) .
C35 C36 N4 C40 -175.4(4) .
C37 C36 N4 Co1 -170.4(3) .
C35 C36 N4 Co1 13.0(4) .
C39 C40 N4 C36 1.1(6) .
C41 C40 N4 C36 -179.8(4) .
C39 C40 N4 Co1 170.4(3) .
C41 C40 N4 Co1 -10.5(6) .
C6 C1 O1 Co1 -170.7(3) .
C2 C1 O1 Co1 9.1(5) .
C3 C2 O2 Co1 172.3(3) .
C1 C2 O2 Co1 -6.2(4) .
C1 O1 Co1 O2 -9.5(3) .
C1 O1 Co1 N1 3.6(8) .
C1 O1 Co1 N2 163.0(3) .
C1 O1 Co1 N3 -96.9(3) .
C1 O1 Co1 N4 77.0(3) .
C2 O2 Co1 O1 8.3(3) .
C2 O2 Co1 N1 -169.0(3) .
C2 O2 Co1 N2 -127.8(6) .
C2 O2 Co1 N3 113.8(3) .
C2 O2 Co1 N4 -90.8(3) .
C21 N1 Co1 O1 171.0(5) .
C35 N1 Co1 O1 48.7(7) .
C28 N1 Co1 O1 -70.3(7) .
C21 N1 Co1 O2 -176.2(3) .
C35 N1 Co1 O2 61.5(3) .
C28 N1 Co1 O2 -57.5(2) .
C21 N1 Co1 N2 10.7(3) .
C35 N1 Co1 N2 -111.6(3) .
C28 N1 Co1 N2 129.4(3) .
C21 N1 Co1 N3 -85.7(3) .
C35 N1 Co1 N3 152.0(3) .
C28 N1 Co1 N3 33.1(2) .
C21 N1 Co1 N4 95.5(3) .
C35 N1 Co1 N4 -26.8(3) .
C28 N1 Co1 N4 -145.8(3) .
C26 N2 Co1 O1 -7.2(4) .
C22 N2 Co1 O1 -168.7(3) .
C26 N2 Co1 O2 127.0(6) .
C22 N2 Co1 O2 -34.5(8) .
C26 N2 Co1 N1 168.6(4) .
C22 N2 Co1 N1 7.1(3) .
C26 N2 Co1 N3 -114.9(4) .
C22 N2 Co1 N3 83.6(3) .
C26 N2 Co1 N4 89.7(4) .
C22 N2 Co1 N4 -71.8(3) .
C29 N3 Co1 O1 149.6(3) .
C33 N3 Co1 O1 -29.3(4) .
C29 N3 Co1 O2 70.4(3) .
C33 N3 Co1 O2 -108.5(4) .
C29 N3 Co1 N1 -18.4(3) .
C33 N3 Co1 N1 162.7(4) .
C29 N3 Co1 N2 -100.4(3) .
C33 N3 Co1 N2 80.7(4) .
C29 N3 Co1 N4 -15.8(5) .
C33 N3 Co1 N4 165.3(3) .
C36 N4 Co1 O1 -160.1(3) .
C40 N4 Co1 O1 30.0(4) .
C36 N4 Co1 O2 -80.9(3) .
C40 N4 Co1 O2 109.1(4) .
C36 N4 Co1 N1 8.3(3) .
C40 N4 Co1 N1 -161.6(4) .
C36 N4 Co1 N2 92.8(3) .
C40 N4 Co1 N2 -77.2(4) .
C36 N4 Co1 N3 5.7(5) .
C40 N4 Co1 N3 -164.3(3) .
